data_7130053
loop_
_publ_author_name
'Wu, Yu'
'Wu, Feng-Wei'
'Zhou, Kun'
'Li, Yiming'
'Chen, Lei'
'Wang, Shuang'
'Xu, Zhen-Yuan'
'Lou, Shao-Jie'
'Xu, Dan-Qian'

_publ_section_title
;
 Rapid access to 9-arylfluorene and spirobifluorene through Pd-catalysed
 C--H arylation/deaminative annulation
;
_journal_name_full 'Chemical Communications'
_journal_paper_doi 10.1039/D2CC01355J
_journal_year 2022
_chemical_formula_moiety 'C19 H13 Cl'
_chemical_formula_sum 'C19 H13 Cl'
_chemical_formula_weight 276.74
_space_group_crystal_system monoclinic
_space_group_IT_number 14
_space_group_name_Hall '-P 2yn'
_space_group_name_H-M_alt 'P 1 21/n 1'
_atom_sites_solution_hydrogens geom
_atom_sites_solution_primary dual
_audit_creation_date 2021-10-28
_audit_creation_method
;
Olex2 1.5
(compiled 2021.10.07 svn.r9718050b for OlexSys, GUI svn.r6410)
;
_audit_update_record
;
2022-02-23 deposited with the CCDC.	2022-04-22 downloaded from the CCDC.
;
_cell_angle_alpha 90
_cell_angle_beta 96.943(6)
_cell_angle_gamma 90
_cell_formula_units_Z 4
_cell_length_a 9.0500(9)
_cell_length_b 6.2114(6)
_cell_length_c 24.788(2)
_cell_measurement_reflns_used 3954
_cell_measurement_temperature 193.00
_cell_measurement_theta_max 54.87
_cell_measurement_theta_min 4.38
_cell_volume 1383.2(2)
_computing_cell_refinement 'SAINT V8.40B (Bruker, 2019)'
_computing_data_collection 'Bruker BIS V6.2.14'
_computing_data_reduction 'SAINT V8.40B (Bruker, 2019)'
_computing_molecular_graphics 'Olex2 1.5 (Dolomanov et al., 2009)'
_computing_publication_material 'Olex2 1.5 (Dolomanov et al., 2009)'
_computing_structure_refinement 'SHELXL 2018/3 (Sheldrick, 2015)'
_computing_structure_solution 'SHELXT 2018/2 (Sheldrick, 2018)'
_diffrn_ambient_temperature 193.00
_diffrn_detector CPAD
_diffrn_detector_area_resol_mean 7.41
_diffrn_detector_type 'Bruker PHOTON III'
_diffrn_measured_fraction_theta_full 0.991
_diffrn_measured_fraction_theta_max 0.950
_diffrn_measurement_device 'three-circle diffractometer'
_diffrn_measurement_device_type 'Bruker D8 VENTURE Metaljet PHOTON II'
_diffrn_measurement_method '\w and \f shutterless scans'
_diffrn_measurement_specimen_support 'nylon loop'
_diffrn_radiation_monochromator 'Helios Multi-layer Optic'
_diffrn_radiation_probe x-ray
_diffrn_radiation_type GaK\a
_diffrn_radiation_wavelength 1.34139
_diffrn_reflns_av_R_equivalents 0.0618
_diffrn_reflns_av_unetI/netI 0.0720
_diffrn_reflns_Laue_measured_fraction_full 0.991
_diffrn_reflns_Laue_measured_fraction_max 0.950
_diffrn_reflns_limit_h_max 11
_diffrn_reflns_limit_h_min -10
_diffrn_reflns_limit_k_max 7
_diffrn_reflns_limit_k_min -6
_diffrn_reflns_limit_l_max 32
_diffrn_reflns_limit_l_min -28
_diffrn_reflns_number 9267
_diffrn_reflns_point_group_measured_fraction_full 0.991
_diffrn_reflns_point_group_measured_fraction_max 0.950
_diffrn_reflns_theta_full 53.594
_diffrn_reflns_theta_max 60.206
_diffrn_reflns_theta_min 4.377
_diffrn_source MetalJet
_diffrn_source_current 2.86
_diffrn_source_power 0.19937059999999998
_diffrn_source_type 'Liquid Metal source'
_diffrn_source_voltage 69.71
_diffrn_standards_number 0
_exptl_absorpt_coefficient_mu 1.520
_exptl_absorpt_correction_T_max 0.7366
_exptl_absorpt_correction_T_min 0.6544
_exptl_absorpt_correction_type multi-scan
_exptl_absorpt_process_details
;
SADABS-2016/2 (Bruker,2016/2) was used for absorption correction.
wR2(int) was 0.1150 before and 0.0907 after correction.
The Ratio of minimum to maximum transmission is 0.8884.
The \l/2 correction factor is Not present.
;
_exptl_crystal_density_diffrn 1.329
_exptl_crystal_description block
_exptl_crystal_F_000 576
_exptl_crystal_size_max 0.12
_exptl_crystal_size_mid 0.1
_exptl_crystal_size_min 0.1
_refine_diff_density_max 0.270
_refine_diff_density_min -0.246
_refine_diff_density_rms 0.048
_refine_ls_extinction_method none
_refine_ls_goodness_of_fit_ref 1.076
_refine_ls_hydrogen_treatment constr
_refine_ls_matrix_type full
_refine_ls_number_parameters 296
_refine_ls_number_reflns 2973
_refine_ls_number_restraints 336
_refine_ls_restrained_S_all 1.027
_refine_ls_R_factor_all 0.1076
_refine_ls_R_factor_gt 0.0598
_refine_ls_shift/su_max 0.001
_refine_ls_shift/su_mean 0.000
_refine_ls_structure_factor_coef Fsqd
_refine_ls_weighting_details 'w=1/[\s^2^(Fo^2^)+(0.0580P)^2^+0.7355P] where P=(Fo^2^+2Fc^2^)/3'
_refine_ls_weighting_scheme calc
_refine_ls_wR_factor_gt 0.1459
_refine_ls_wR_factor_ref 0.1658
_reflns_Friedel_coverage 0.000
_reflns_number_gt 1833
_reflns_number_total 2973
_reflns_threshold_expression 'I > 2\s(I)'
_cod_data_source_file d2cc01355j2.cif
_cod_data_source_block a_CCDC1
_cod_depositor_comments
;
The following automatic conversions were performed:

data item '_diffrn_radiation_probe' value 'X-ray' was changed to
'x-ray' in accordance with the
/home/data/users/saulius/crontab/automatic-downloads/rss-feeds/RSC/lib/dictionaries/cif_core.dic
dictionary named 'cif_core.dic' version 2.4.2 last updated on
2011-04-26.

Automatic conversion script
Id: cif_fix_values 7556 2019-12-06 15:28:31Z antanas 
;
_cod_database_code 7130053
_shelx_shelxl_version_number 2018/3
_shelx_space_group_comment
;
The symmetry employed for this shelxl refinement is uniquely defined
by the following loop, which should always be used as a source of
symmetry information in preference to the above space-group names.
They are only intended as comments.
;
_shelx_estimated_absorpt_t_max 0.863
_shelx_estimated_absorpt_t_min 0.839
_olex2_refinement_description
;
1. Fixed Uiso
 At 1.2 times of:
  All C(H) groups
2. Uiso/Uaniso restraints and constraints
C4A \\sim C5A \\sim C6A \\sim C1A \\sim C2A \\sim C3A: within 2A with sigma of
0.02 and sigma for terminal atoms of 0.04 within 2A
Uanis(C5A) \\sim Ueq: with sigma of 0.01 and sigma for terminal atoms of 0.02
3. Rigid body (RIGU) restrains
 All non-hydrogen atoms
 with sigma for 1-2 distances of 0.002 and sigma for 1-3 distances of 0.002
4. Others
 Sof(C7A)=Sof(H7A)=Sof(C8A)=Sof(C5A)=Sof(C4A)=Sof(H4A)=Sof(C3A)=Sof(H3A)=
 Sof(C2A)=Sof(H2A)=Sof(C1A)=Sof(C6A)=Sof(C9A)=Sof(C13A)=Sof(H13A)=Sof(C10A)=
 Sof(H10A)=Sof(C12A)=Sof(H12A)=Sof(C11A)=Sof(H11A)=Sof(Cl1A)=1-FVAR(1)
 Sof(Cl1)=Sof(C7)=Sof(H7)=Sof(C6)=Sof(C8)=Sof(C5)=Sof(C9)=Sof(C4)=Sof(H4)=
 Sof(C13)=Sof(H13)=Sof(C10)=Sof(H10)=Sof(C1)=Sof(C2)=Sof(H2)=Sof(C3)=Sof(H3)=
 Sof(C12)=Sof(H12)=Sof(C11)=Sof(H11)=FVAR(1)
5.a Ternary CH refined with riding coordinates:
 C7(H7), C7A(H7A)
5.b Aromatic/amide H refined with riding coordinates:
 C15(H15), C19(H19), C4(H4), C16(H16), C17(H17), C13(H13), C10(H10), C18(H18),
 C2(H2), C3(H3), C12(H12), C11(H11), C4A(H4A), C3A(H3A), C2A(H2A), C13A(H13A),
 C10A(H10A), C12A(H12A), C11A(H11A)
5.c Fitted hexagon refined as free rotating group:
 C5A(C4A,C3A,C2A,C1A,C6A)
;
_olex2_submission_special_instructions 'No special instructions were received'

loop_
_space_group_symop_operation_xyz
'x, y, z'
'-x+1/2, y+1/2, -z+1/2'
'-x, -y, -z'
'x-1/2, -y-1/2, z-1/2'

loop_
_atom_site_label
_atom_site_type_symbol
_atom_site_fract_x
_atom_site_fract_y
_atom_site_fract_z
_atom_site_U_iso_or_equiv
_atom_site_adp_type
_atom_site_occupancy
_atom_site_site_symmetry_order
_atom_site_calc_flag
_atom_site_refinement_flags_posn
_atom_site_refinement_flags_adp
_atom_site_refinement_flags_occupancy
_atom_site_disorder_assembly
_atom_site_disorder_group
Cl1 Cl 0.36042(11) 0.84875(18) 0.75815(4) 0.0632(4) Uani 0.763(2) 1 d . . P A 1
C14 C 0.3409(3) 0.7873(4) 0.62087(10) 0.0438(6) Uani 1 1 d . . . . .
C15 C 0.2371(3) 0.6222(5) 0.61920(11) 0.0478(7) Uani 1 1 d . . . . .
H15 H 0.265191 0.486817 0.635078 0.057 Uiso 1 1 calc R U . . .
C7 C 0.500(2) 0.754(3) 0.6469(5) 0.0410(14) Uani 0.763(2) 1 d . . P A 1
H7 H 0.547466 0.896866 0.656298 0.049 Uiso 0.763(2) 1 calc R U P A 1
C6 C 0.5208(14) 0.6022(17) 0.6972(4) 0.0427(19) Uani 0.763(2) 1 d . . P A 1
C8 C 0.5897(12) 0.6295(13) 0.6083(3) 0.0429(14) Uani 0.763(2) 1 d . . P A 1
C5 C 0.6079(12) 0.4214(15) 0.6877(4) 0.0417(15) Uani 0.763(2) 1 d . . P A 1
C9 C 0.6493(11) 0.4405(13) 0.6316(2) 0.0437(14) Uani 0.763(2) 1 d . . P A 1
C19 C 0.2966(3) 0.9843(5) 0.59784(11) 0.0521(7) Uani 1 1 d . . . . .
H19 H 0.365746 1.099828 0.598938 0.063 Uiso 1 1 calc R U . . .
C4 C 0.6426(7) 0.2732(10) 0.7274(2) 0.0455(12) Uani 0.763(2) 1 d . . P A 1
H4 H 0.704633 0.154414 0.721387 0.055 Uiso 0.763(2) 1 calc R U P A 1
C16 C 0.0930(3) 0.6528(5) 0.59463(11) 0.0533(7) Uani 1 1 d . . . . .
H16 H 0.022788 0.538764 0.593840 0.064 Uiso 1 1 calc R U . . .
C17 C 0.0507(3) 0.8496(5) 0.57114(11) 0.0556(7) Uani 1 1 d . . . . .
H17 H -0.047786 0.870151 0.553774 0.067 Uiso 1 1 calc R U . . .
C13 C 0.6123(10) 0.6857(11) 0.5554(3) 0.0533(15) Uani 0.763(2) 1 d . . P A 1
H13 H 0.574050 0.816620 0.539610 0.064 Uiso 0.763(2) 1 calc R U P A 1
C10 C 0.7294(7) 0.2982(11) 0.6027(2) 0.0533(13) Uani 0.763(2) 1 d . . P A 1
H10 H 0.768955 0.167707 0.618380 0.064 Uiso 0.763(2) 1 calc R U P A 1
C18 C 0.1518(3) 1.0135(5) 0.57321(12) 0.0589(8) Uani 1 1 d . . . . .
H18 H 0.122765 1.149039 0.557627 0.071 Uiso 1 1 calc R U . . .
C1 C 0.4664(14) 0.6262(11) 0.7460(3) 0.0450(17) Uani 0.763(2) 1 d . . P A 1
C2 C 0.5001(8) 0.4708(10) 0.7865(2) 0.0483(14) Uani 0.763(2) 1 d . . P A 1
H2 H 0.462855 0.486282 0.820473 0.058 Uiso 0.763(2) 1 calc R U P A 1
C3 C 0.5865(8) 0.2963(10) 0.7774(3) 0.0533(15) Uani 0.763(2) 1 d . . P A 1
H3 H 0.608305 0.190970 0.805035 0.064 Uiso 0.763(2) 1 calc R U P A 1
C12 C 0.6922(8) 0.5446(10) 0.5266(2) 0.0592(15) Uani 0.763(2) 1 d . . P A 1
H12 H 0.708238 0.578540 0.490437 0.071 Uiso 0.763(2) 1 calc R U P A 1
C11 C 0.7486(7) 0.3561(10) 0.5499(2) 0.0591(14) Uani 0.763(2) 1 d . . P A 1
H11 H 0.802486 0.262326 0.529147 0.071 Uiso 0.763(2) 1 calc R U P A 1
C7A C 0.504(7) 0.738(9) 0.6406(17) 0.048(4) Uani 0.237(2) 1 d . . P A 2
H7A H 0.557818 0.878127 0.645475 0.058 Uiso 0.237(2) 1 calc R U P A 2
C8A C 0.511(4) 0.636(6) 0.6940(16) 0.043(4) Uani 0.237(2) 1 d . . P A 2
C5A C 0.635(3) 0.419(4) 0.6403(7) 0.044(4) Uani 0.237(2) 1 d G U P A 2
C4A C 0.715(2) 0.258(3) 0.6182(7) 0.058(4) Uani 0.237(2) 1 d G U P A 2
H4A H 0.746463 0.134662 0.639370 0.070 Uiso 0.237(2) 1 calc R U P A 2
C3A C 0.749(2) 0.275(2) 0.5652(7) 0.059(4) Uani 0.237(2) 1 d G U P A 2
H3A H 0.803308 0.164639 0.550063 0.071 Uiso 0.237(2) 1 calc R U P A 2
C2A C 0.702(2) 0.455(3) 0.5342(6) 0.055(4) Uani 0.237(2) 1 d G U P A 2
H2A H 0.725559 0.467276 0.497986 0.065 Uiso 0.237(2) 1 calc R U P A 2
C1A C 0.623(3) 0.617(3) 0.5564(9) 0.048(4) Uani 0.237(2) 1 d G U P A 2
C6A C 0.589(4) 0.599(4) 0.6094(10) 0.046(4) Uani 0.237(2) 1 d G U P A 2
C9A C 0.582(4) 0.453(6) 0.6915(13) 0.050(5) Uani 0.237(2) 1 d . . P A 2
C13A C 0.464(4) 0.695(5) 0.7424(12) 0.050(5) Uani 0.237(2) 1 d . . P A 2
H13A H 0.418983 0.832370 0.744602 0.061 Uiso 0.237(2) 1 calc R U P A 2
C10A C 0.605(2) 0.291(5) 0.7408(10) 0.062(5) Uani 0.237(2) 1 d . . P A 2
H10A H 0.648023 0.151252 0.739594 0.074 Uiso 0.237(2) 1 calc R U P A 2
C12A C 0.477(3) 0.568(4) 0.7877(10) 0.065(5) Uani 0.237(2) 1 d . . P A 2
H12A H 0.436131 0.606357 0.819820 0.078 Uiso 0.237(2) 1 calc R U P A 2
C11A C 0.557(3) 0.375(5) 0.7831(10) 0.066(6) Uani 0.237(2) 1 d . . P A 2
H11A H 0.579313 0.295514 0.815825 0.079 Uiso 0.237(2) 1 calc R U P A 2
Cl1A Cl 0.5837(4) 0.8469(6) 0.52053(14) 0.0728(14) Uani 0.237(2) 1 d . . P A 2

loop_
_atom_site_aniso_label
_atom_site_aniso_U_11
_atom_site_aniso_U_22
_atom_site_aniso_U_33
_atom_site_aniso_U_23
_atom_site_aniso_U_13
_atom_site_aniso_U_12
Cl1 0.0643(7) 0.0701(7) 0.0579(6) -0.0097(5) 0.0178(5) 0.0168(5)
C14 0.0439(13) 0.0494(15) 0.0381(13) -0.0041(12) 0.0052(11) -0.0032(11)
C15 0.0447(14) 0.0515(16) 0.0468(15) -0.0017(13) 0.0038(12) -0.0035(12)
C7 0.039(2) 0.048(3) 0.036(3) -0.004(2) 0.005(2) -0.004(2)
C6 0.039(4) 0.052(4) 0.037(2) -0.001(2) 0.003(2) 0.002(3)
C8 0.038(3) 0.052(3) 0.038(2) -0.009(2) 0.006(2) -0.010(2)
C5 0.031(3) 0.048(3) 0.045(2) -0.0054(19) 0.002(2) 0.000(2)
C9 0.036(3) 0.053(3) 0.043(2) -0.009(2) 0.005(2) -0.008(2)
C19 0.0509(15) 0.0531(16) 0.0518(16) 0.0038(13) 0.0039(13) -0.0004(13)
C4 0.029(3) 0.054(2) 0.053(3) 0.0026(19) 0.0067(19) 0.002(2)
C16 0.0434(14) 0.0653(18) 0.0512(16) -0.0100(14) 0.0054(12) -0.0077(14)
C17 0.0468(15) 0.0764(19) 0.0425(15) -0.0063(14) 0.0011(12) 0.0068(14)
C13 0.047(3) 0.068(4) 0.045(2) -0.001(3) 0.007(2) -0.010(3)
C10 0.039(3) 0.069(3) 0.053(3) -0.015(2) 0.009(2) -0.002(2)
C18 0.0572(17) 0.0659(19) 0.0528(17) 0.0082(15) 0.0035(14) 0.0098(14)
C1 0.041(3) 0.054(4) 0.040(3) -0.002(2) 0.005(2) 0.002(3)
C2 0.040(4) 0.067(4) 0.039(2) 0.005(3) 0.009(2) 0.004(3)
C3 0.045(3) 0.066(3) 0.049(2) 0.008(3) 0.004(2) 0.008(2)
C12 0.052(3) 0.084(4) 0.044(2) -0.013(3) 0.016(2) -0.011(3)
C11 0.048(3) 0.076(4) 0.055(3) -0.015(3) 0.012(2) -0.009(3)
C7A 0.042(4) 0.050(9) 0.051(7) 0.006(7) 0.002(6) -0.009(5)
C8A 0.023(9) 0.054(8) 0.050(6) 0.004(5) -0.004(5) -0.018(6)
C5A 0.028(6) 0.048(6) 0.054(6) 0.005(5) 0.001(5) -0.016(4)
C4A 0.049(8) 0.055(7) 0.073(9) 0.002(6) 0.017(7) -0.011(6)
C3A 0.045(7) 0.061(8) 0.071(9) 0.004(7) 0.014(7) -0.005(7)
C2A 0.050(9) 0.057(10) 0.057(8) -0.003(6) 0.008(6) -0.009(7)
C1A 0.044(8) 0.049(9) 0.049(6) 0.001(6) 0.000(5) -0.013(6)
C6A 0.035(8) 0.053(8) 0.049(6) 0.004(5) 0.001(6) -0.012(6)
C9A 0.038(12) 0.058(9) 0.054(6) 0.013(6) 0.006(6) -0.010(6)
C13A 0.032(9) 0.068(13) 0.050(6) 0.008(7) 0.000(5) -0.012(11)
C10A 0.021(9) 0.094(10) 0.071(9) 0.039(8) 0.009(7) -0.002(7)
C12A 0.047(10) 0.091(13) 0.055(8) 0.019(10) -0.004(6) -0.010(10)
C11A 0.040(13) 0.094(13) 0.067(8) 0.042(10) 0.015(8) -0.005(9)
Cl1A 0.077(2) 0.084(3) 0.058(2) 0.0165(19) 0.0101(17) -0.013(2)

loop_
_atom_type_symbol
_atom_type_description
_atom_type_scat_dispersion_real
_atom_type_scat_dispersion_imag
_atom_type_scat_source
C C 0.0137 0.0067 'International Tables Vol C Tables 4.2.6.8 and 6.1.1.4'
H H 0.0000 0.0000 'International Tables Vol C Tables 4.2.6.8 and 6.1.1.4'
Cl Cl 0.3281 0.5435 'International Tables Vol C Tables 4.2.6.8 and 6.1.1.4'

loop_
_geom_angle_atom_site_label_1
_geom_angle_atom_site_label_2
_geom_angle_atom_site_label_3
_geom_angle
_geom_angle_site_symmetry_1
_geom_angle_site_symmetry_3
_geom_angle_publ_flag
C15 C14 C7 121.1(7) . . ?
C15 C14 C19 118.5(3) . . ?
C15 C14 C7A 119(2) . . ?
C19 C14 C7 120.3(7) . . ?
C19 C14 C7A 122(2) . . ?
C14 C15 H15 119.7 . . ?
C16 C15 C14 120.7(3) . . ?
C16 C15 H15 119.7 . . ?
C14 C7 H7 110.0 . . ?
C14 C7 C6 116.2(12) . . ?
C14 C7 C8 110.4(9) . . ?
C6 C7 H7 110.0 . . ?
C8 C7 H7 110.0 . . ?
C8 C7 C6 99.7(10) . . ?
C5 C6 C7 111.5(9) . . ?
C1 C6 C7 128.2(8) . . ?
C1 C6 C5 120.3(7) . . ?
C9 C8 C7 112.0(8) . . ?
C9 C8 C13 120.6(4) . . ?
C13 C8 C7 127.3(7) . . ?
C6 C5 C9 107.6(7) . . ?
C4 C5 C6 120.3(6) . . ?
C4 C5 C9 132.1(5) . . ?
C8 C9 C5 109.1(5) . . ?
C8 C9 C10 121.4(4) . . ?
C10 C9 C5 129.4(6) . . ?
C14 C19 H19 119.8 . . ?
C14 C19 C18 120.4(3) . . ?
C18 C19 H19 119.8 . . ?
C5 C4 H4 120.1 . . ?
C5 C4 C3 119.7(5) . . ?
C3 C4 H4 120.1 . . ?
C15 C16 H16 119.9 . . ?
C15 C16 C17 120.2(3) . . ?
C17 C16 H16 119.9 . . ?
C16 C17 H17 120.3 . . ?
C18 C17 C16 119.4(3) . . ?
C18 C17 H17 120.3 . . ?
C8 C13 H13 121.0 . . ?
C12 C13 C8 118.0(5) . . ?
C12 C13 H13 121.0 . . ?
C9 C10 H10 121.5 . . ?
C11 C10 C9 116.9(4) . . ?
C11 C10 H10 121.5 . . ?
C19 C18 H18 119.6 . . ?
C17 C18 C19 120.8(3) . . ?
C17 C18 H18 119.6 . . ?
C6 C1 Cl1 120.4(5) . . ?
C6 C1 C2 119.2(6) . . ?
C2 C1 Cl1 120.4(5) . . ?
C1 C2 H2 119.7 . . ?
C3 C2 C1 120.6(5) . . ?
C3 C2 H2 119.7 . . ?
C4 C3 H3 120.0 . . ?
C2 C3 C4 120.0(5) . . ?
C2 C3 H3 120.0 . . ?
C13 C12 H12 119.6 . . ?
C11 C12 C13 120.8(4) . . ?
C11 C12 H12 119.6 . . ?
C10 C11 H11 118.9 . . ?
C12 C11 C10 122.2(4) . . ?
C12 C11 H11 118.9 . . ?
C14 C7A H7A 107.5 . . ?
C8A C7A C14 108(4) . . ?
C8A C7A H7A 107.5 . . ?
C6A C7A C14 120(4) . . ?
C6A C7A H7A 107.5 . . ?
C6A C7A C8A 105(4) . . ?
C9A C8A C7A 107(4) . . ?
C9A C8A C13A 119(3) . . ?
C13A C8A C7A 134(3) . . ?
C4A C5A C6A 120.0 . . ?
C4A C5A C9A 134.8(19) . . ?
C6A C5A C9A 105.2(19) . . ?
C5A C4A H4A 120.0 . . ?
C5A C4A C3A 120.0 . . ?
C3A C4A H4A 120.0 . . ?
C4A C3A H3A 120.0 . . ?
C2A C3A C4A 120.0 . . ?
C2A C3A H3A 120.0 . . ?
C3A C2A H2A 120.0 . . ?
C3A C2A C1A 120.0 . . ?
C1A C2A H2A 120.0 . . ?
C2A C1A Cl1A 119.2(12) . . ?
C6A C1A C2A 120.0 . . ?
C6A C1A Cl1A 120.5(12) . . ?
C5A C6A C7A 109(3) . . ?
C1A C6A C7A 131(2) . . ?
C1A C6A C5A 120.0 . . ?
C8A C9A C5A 113(3) . . ?
C8A C9A C10A 123(3) . . ?
C5A C9A C10A 125(2) . . ?
C8A C13A H13A 118.0 . . ?
C12A C13A C8A 124(3) . . ?
C12A C13A H13A 118.0 . . ?
C9A C10A H10A 125.0 . . ?
C11A C10A C9A 110(2) . . ?
C11A C10A H10A 125.0 . . ?
C13A C12A H12A 122.6 . . ?
C13A C12A C11A 115(2) . . ?
C11A C12A H12A 122.6 . . ?
C10A C11A C12A 129(2) . . ?
C10A C11A H11A 115.3 . . ?
C12A C11A H11A 115.3 . . ?

loop_
_geom_bond_atom_site_label_1
_geom_bond_atom_site_label_2
_geom_bond_distance
_geom_bond_site_symmetry_2
_geom_bond_publ_flag
Cl1 C1 1.729(7) . ?
C14 C15 1.388(4) . ?
C14 C7 1.515(18) . ?
C14 C19 1.389(4) . ?
C14 C7A 1.53(6) . ?
C15 H15 0.9500 . ?
C15 C16 1.384(4) . ?
C7 H7 1.0000 . ?
C7 C6 1.558(15) . ?
C7 C8 1.541(10) . ?
C6 C5 1.409(9) . ?
C6 C1 1.369(12) . ?
C8 C9 1.388(5) . ?
C8 C13 1.395(5) . ?
C5 C9 1.486(9) . ?
C5 C4 1.357(10) . ?
C9 C10 1.396(5) . ?
C19 H19 0.9500 . ?
C19 C18 1.389(4) . ?
C4 H4 0.9500 . ?
C4 C3 1.403(7) . ?
C16 H16 0.9500 . ?
C16 C17 1.388(4) . ?
C17 H17 0.9500 . ?
C17 C18 1.366(4) . ?
C13 H13 0.9500 . ?
C13 C12 1.388(6) . ?
C10 H10 0.9500 . ?
C10 C11 1.388(7) . ?
C18 H18 0.9500 . ?
C1 C2 1.398(8) . ?
C2 H2 0.9500 . ?
C2 C3 1.370(7) . ?
C3 H3 0.9500 . ?
C12 H12 0.9500 . ?
C12 C11 1.376(7) . ?
C11 H11 0.9500 . ?
C7A H7A 1.0000 . ?
C7A C8A 1.46(5) . ?
C7A C6A 1.44(4) . ?
C8A C9A 1.31(4) . ?
C8A C13A 1.37(4) . ?
C5A C4A 1.3900 . ?
C5A C6A 1.3900 . ?
C5A C9A 1.42(3) . ?
C4A H4A 0.9500 . ?
C4A C3A 1.3900 . ?
C3A H3A 0.9500 . ?
C3A C2A 1.3900 . ?
C2A H2A 0.9500 . ?
C2A C1A 1.3900 . ?
C1A C6A 1.3900 . ?
C1A Cl1A 1.696(15) . ?
C9A C10A 1.58(4) . ?
C13A H13A 0.9500 . ?
C13A C12A 1.36(3) . ?
C10A H10A 0.9500 . ?
C10A C11A 1.29(3) . ?
C12A H12A 0.9500 . ?
C12A C11A 1.41(3) . ?
C11A H11A 0.9500 . ?

loop_
_geom_torsion_atom_site_label_1
_geom_torsion_atom_site_label_2
_geom_torsion_atom_site_label_3
_geom_torsion_atom_site_label_4
_geom_torsion
_geom_torsion_site_symmetry_1
_geom_torsion_site_symmetry_2
_geom_torsion_site_symmetry_3
_geom_torsion_site_symmetry_4
_geom_torsion_publ_flag
Cl1 C1 C2 C3 -178.7(7) . . . . ?
C14 C15 C16 C17 0.2(4) . . . . ?
C14 C7 C6 C5 118.2(10) . . . . ?
C14 C7 C6 C1 -61.6(19) . . . . ?
C14 C7 C8 C9 -122.0(9) . . . . ?
C14 C7 C8 C13 56.9(15) . . . . ?
C14 C19 C18 C17 -0.1(4) . . . . ?
C14 C7A C8A C9A 125(4) . . . . ?
C14 C7A C8A C13A -56(7) . . . . ?
C14 C7A C6A C5A -118(3) . . . . ?
C14 C7A C6A C1A 59(6) . . . . ?
C15 C14 C7 C6 -34.3(10) . . . . ?
C15 C14 C7 C8 78.3(10) . . . . ?
C15 C14 C19 C18 -0.7(4) . . . . ?
C15 C14 C7A C8A -54(4) . . . . ?
C15 C14 C7A C6A 67(4) . . . . ?
C15 C16 C17 C18 -1.0(4) . . . . ?
C7 C14 C15 C16 -179.1(4) . . . . ?
C7 C14 C19 C18 179.0(4) . . . . ?
C7 C6 C5 C9 -0.1(14) . . . . ?
C7 C6 C5 C4 178.0(12) . . . . ?
C7 C6 C1 Cl1 -1(2) . . . . ?
C7 C6 C1 C2 -179.3(13) . . . . ?
C7 C8 C9 C5 -0.9(11) . . . . ?
C7 C8 C9 C10 177.1(11) . . . . ?
C7 C8 C13 C12 -177.1(12) . . . . ?
C6 C7 C8 C9 0.8(13) . . . . ?
C6 C7 C8 C13 179.7(9) . . . . ?
C6 C5 C9 C8 0.6(10) . . . . ?
C6 C5 C9 C10 -177.2(9) . . . . ?
C6 C5 C4 C3 2.5(14) . . . . ?
C6 C1 C2 C3 -0.1(15) . . . . ?
C8 C7 C6 C5 -0.4(15) . . . . ?
C8 C7 C6 C1 179.8(14) . . . . ?
C8 C9 C10 C11 1.0(6) . . . . ?
C8 C13 C12 C11 -0.6(7) . . . . ?
C5 C6 C1 Cl1 179.6(9) . . . . ?
C5 C6 C1 C2 0.9(18) . . . . ?
C5 C9 C10 C11 178.5(10) . . . . ?
C5 C4 C3 C2 -1.7(11) . . . . ?
C9 C8 C13 C12 1.7(6) . . . . ?
C9 C5 C4 C3 -180.0(10) . . . . ?
C9 C10 C11 C12 0.1(7) . . . . ?
C19 C14 C15 C16 0.6(4) . . . . ?
C19 C14 C7 C6 146.0(8) . . . . ?
C19 C14 C7 C8 -101.5(10) . . . . ?
C19 C14 C7A C8A 135(3) . . . . ?
C19 C14 C7A C6A -105(4) . . . . ?
C4 C5 C9 C8 -177.2(11) . . . . ?
C4 C5 C9 C10 5.1(19) . . . . ?
C16 C17 C18 C19 0.9(4) . . . . ?
C13 C8 C9 C5 -179.9(9) . . . . ?
C13 C8 C9 C10 -1.9(6) . . . . ?
C13 C12 C11 C10 -0.3(7) . . . . ?
C1 C6 C5 C9 179.8(12) . . . . ?
C1 C6 C5 C4 -2.2(18) . . . . ?
C1 C2 C3 C4 0.4(10) . . . . ?
C7A C14 C15 C16 -171.0(16) . . . . ?
C7A C14 C19 C18 170.6(17) . . . . ?
C7A C8A C9A C5A 3(5) . . . . ?
C7A C8A C9A C10A -177(4) . . . . ?
C7A C8A C13A C12A 177(5) . . . . ?
C8A C7A C6A C5A 4(5) . . . . ?
C8A C7A C6A C1A -179(3) . . . . ?
C8A C9A C10A C11A -6(5) . . . . ?
C8A C13A C12A C11A 6(5) . . . . ?
C5A C4A C3A C2A 0.0 . . . . ?
C5A C9A C10A C11A 174(3) . . . . ?
C4A C5A C6A C7A 178(4) . . . . ?
C4A C5A C6A C1A 0.0 . . . . ?
C4A C5A C9A C8A 179(3) . . . . ?
C4A C5A C9A C10A -1(6) . . . . ?
C4A C3A C2A C1A 0.0 . . . . ?
C3A C2A C1A C6A 0.0 . . . . ?
C3A C2A C1A Cl1A 173(2) . . . . ?
C2A C1A C6A C7A -177(5) . . . . ?
C2A C1A C6A C5A 0.0 . . . . ?
C6A C7A C8A C9A -4(5) . . . . ?
C6A C7A C8A C13A 174(4) . . . . ?
C6A C5A C4A C3A 0.0 . . . . ?
C6A C5A C9A C8A -1(4) . . . . ?
C6A C5A C9A C10A 179(3) . . . . ?
C9A C8A C13A C12A -5(6) . . . . ?
C9A C5A C4A C3A 180(4) . . . . ?
C9A C5A C6A C7A -2(4) . . . . ?
C9A C5A C6A C1A -180(3) . . . . ?
C9A C10A C11A C12A 8(4) . . . . ?
C13A C8A C9A C5A -175(4) . . . . ?
C13A C8A C9A C10A 5(6) . . . . ?
C13A C12A C11A C10A -8(4) . . . . ?
Cl1A C1A C6A C7A 10(4) . . . . ?
Cl1A C1A C6A C5A -173(2) . . . . ?
